data_7204533
loop_
_publ_author_name
'Bulman Page, Philip C.'
'Allin, Steven M.'
'Maddocks, Suzanne J.'
'Elsegood, Mark R. J.'

_publ_section_title
;
 New ligands for asymmetric diethylzinc additions to aromatic
 aldehydes, demonstrating substrate-dependent nonlinear effects
;
_journal_issue 24
_journal_name_full 'Journal of the Chemical Society, Perkin Transactions 1'
_journal_page_first 2827
_journal_paper_doi 10.1039/b208810j
_journal_year 2002
_chemical_formula_sum 'C28 H23 N O'
_chemical_formula_weight 389.47
_space_group_IT_number 5
_symmetry_cell_setting monoclinic
_symmetry_space_group_name_Hall 'C 2y'
_symmetry_space_group_name_H-M 'C 1 2 1'
_atom_sites_solution_hydrogens geom
_atom_sites_solution_primary direct
_atom_sites_solution_secondary difmap
_audit_creation_method SHELXL-97
_cell_angle_alpha 90.00
_cell_angle_beta 93.739(2)
_cell_angle_gamma 90.00
_cell_formula_units_Z 4
_cell_length_a 25.1727(18)
_cell_length_b 7.5583(6)
_cell_length_c 11.0247(8)
_cell_measurement_reflns_used 6797
_cell_measurement_temperature 150(2)
_cell_measurement_theta_max 28.731
_cell_measurement_theta_min 2.380
_cell_volume 2093.1(3)
_computing_cell_refinement 'Bruker SAINT'
_computing_data_collection 'Bruker SMART'
_computing_data_reduction 'Bruker SAINT'
_computing_molecular_graphics 'Bruker SHELXTL'
_computing_publication_material 'Bruker SHELXTL and local programs'
_computing_structure_refinement 'Bruker SHELXTL'
_computing_structure_solution 'Bruker SHELXTL'
_diffrn_ambient_temperature 150(2)
_diffrn_measured_fraction_theta_full 0.999
_diffrn_measured_fraction_theta_max 0.920
_diffrn_measurement_device_type 'Bruker SMART 1000 CCD diffractometer'
_diffrn_measurement_method '\w rotation with narrow frames'
_diffrn_radiation_monochromator graphite
_diffrn_radiation_source 'sealed tube'
_diffrn_radiation_type MoK\a
_diffrn_radiation_wavelength 0.71073
_diffrn_reflns_av_R_equivalents 0.0131
_diffrn_reflns_av_sigmaI/netI 0.0191
_diffrn_reflns_limit_h_max 33
_diffrn_reflns_limit_h_min -33
_diffrn_reflns_limit_k_max 10
_diffrn_reflns_limit_k_min -9
_diffrn_reflns_limit_l_max 14
_diffrn_reflns_limit_l_min -14
_diffrn_reflns_number 9269
_diffrn_reflns_theta_full 26.00
_diffrn_reflns_theta_max 28.84
_diffrn_reflns_theta_min 1.62
_diffrn_standards_decay_% 0
_diffrn_standards_number 0
_exptl_absorpt_coefficient_mu 0.074
_exptl_absorpt_correction_T_max 0.968
_exptl_absorpt_correction_T_min 0.944
_exptl_absorpt_correction_type multi-scan
_exptl_absorpt_process_details 'SADABS, Sheldrick, G.M.'
_exptl_crystal_colour colourless
_exptl_crystal_density_diffrn 1.236
_exptl_crystal_density_method 'not measured'
_exptl_crystal_description block
_exptl_crystal_F_000 824
_exptl_crystal_size_max 0.79
_exptl_crystal_size_mid 0.66
_exptl_crystal_size_min 0.44
_refine_diff_density_max 0.212
_refine_diff_density_min -0.168
_refine_diff_density_rms 0.030
_refine_ls_abs_structure_details 'Flack H D (1983), Acta Cryst. A39, 876-881'
_refine_ls_abs_structure_Flack 0.2(11)
_refine_ls_extinction_coef 0.0012(5)
_refine_ls_extinction_expression Fc^*^=kFc[1+0.001xFc^2^\l^3^/sin(2\q)]^-1/4^
_refine_ls_extinction_method SHELXL
_refine_ls_goodness_of_fit_ref 1.040
_refine_ls_hydrogen_treatment constr
_refine_ls_matrix_type full
_refine_ls_number_parameters 273
_refine_ls_number_reflns 4841
_refine_ls_number_restraints 1
_refine_ls_restrained_S_all 1.040
_refine_ls_R_factor_all 0.0360
_refine_ls_R_factor_gt 0.0339
_refine_ls_shift/su_max 0.001
_refine_ls_shift/su_mean 0.000
_refine_ls_structure_factor_coef Fsqd
_refine_ls_weighting_details 'calc w=1/[\s^2^(Fo^2^)+(0.0519P)^2^+0.6708P] where P=(Fo^2^+2Fc^2^)/3'
_refine_ls_weighting_scheme calc
_refine_ls_wR_factor_gt 0.0883
_refine_ls_wR_factor_ref 0.0902
_reflns_number_gt 4603
_reflns_number_total 4841
_reflns_threshold_expression I>2\s(I)
_cod_data_source_file b208810j.txt
_cod_data_source_block 3d
_cod_original_sg_symbol_H-M C2
_cod_database_code 7204533

loop_
_symmetry_equiv_pos_as_xyz
'x, y, z'
'-x, y, -z'
'x+1/2, y+1/2, z'
'-x+1/2, y+1/2, -z'

loop_
_atom_site_label
_atom_site_type_symbol
_atom_site_fract_x
_atom_site_fract_y
_atom_site_fract_z
_atom_site_U_iso_or_equiv
_atom_site_adp_type
_atom_site_occupancy
_atom_site_symmetry_multiplicity
_atom_site_calc_flag
_atom_site_refinement_flags
_atom_site_disorder_assembly
_atom_site_disorder_group
O1 O 0.39195(4) 0.32302(13) 0.48973(8) 0.0265(2) Uani 1 1 d . . .
H1 H 0.3812 0.4190 0.4586 0.040 Uiso 1 1 calc R . .
N1 N 0.32109(4) 0.40597(15) 0.30810(10) 0.0243(2) Uani 1 1 d . . .
C1 C 0.28695(5) 0.27747(19) 0.36860(12) 0.0285(3) Uani 1 1 d . . .
H1A H 0.2861 0.2838 0.4581 0.034 Uiso 1 1 calc R . .
H1B H 0.2529 0.2422 0.3252 0.034 Uiso 1 1 calc R . .
C2 C 0.33710(5) 0.21878(17) 0.31752(11) 0.0236(2) Uani 1 1 d . . .
H2 H 0.3334 0.1478 0.2409 0.028 Uiso 1 1 calc R . .
C3 C 0.38741(5) 0.18649(17) 0.40026(11) 0.0225(2) Uani 1 1 d . . .
C4 C 0.43537(5) 0.18850(18) 0.32094(11) 0.0227(2) Uani 1 1 d . . .
C5 C 0.47183(5) 0.3269(2) 0.32649(12) 0.0288(3) Uani 1 1 d . . .
H5 H 0.4684 0.4203 0.3831 0.035 Uiso 1 1 calc R . .
C6 C 0.51347(6) 0.3286(2) 0.24896(13) 0.0356(3) Uani 1 1 d . . .
H6 H 0.5384 0.4232 0.2534 0.043 Uiso 1 1 calc R . .
C7 C 0.51888(6) 0.1943(2) 0.16599(13) 0.0365(3) Uani 1 1 d . . .
H7 H 0.5472 0.1970 0.1130 0.044 Uiso 1 1 calc R . .
C8 C 0.48282(6) 0.0556(2) 0.16024(13) 0.0327(3) Uani 1 1 d . . .
H8 H 0.4864 -0.0371 0.1031 0.039 Uiso 1 1 calc R . .
C9 C 0.44144(5) 0.05124(18) 0.23770(12) 0.0272(3) Uani 1 1 d . . .
H9 H 0.4172 -0.0452 0.2341 0.033 Uiso 1 1 calc R . .
C10 C 0.38498(5) 0.01218(17) 0.46944(11) 0.0235(3) Uani 1 1 d . . .
C11 C 0.42677(6) -0.02651(19) 0.55495(12) 0.0293(3) Uani 1 1 d . . .
H11 H 0.4554 0.0545 0.5677 0.035 Uiso 1 1 calc R . .
C12 C 0.42670(6) -0.1826(2) 0.62157(13) 0.0338(3) Uani 1 1 d . . .
H12 H 0.4554 -0.2081 0.6792 0.041 Uiso 1 1 calc R . .
C13 C 0.38487(6) -0.30108(19) 0.60402(13) 0.0316(3) Uani 1 1 d . . .
H13 H 0.3846 -0.4070 0.6503 0.038 Uiso 1 1 calc R . .
C14 C 0.34346(6) -0.26466(18) 0.51887(13) 0.0306(3) Uani 1 1 d . . .
H14 H 0.3149 -0.3462 0.5064 0.037 Uiso 1 1 calc R . .
C15 C 0.34347(5) -0.10879(18) 0.45129(12) 0.0273(3) Uani 1 1 d . . .
H15 H 0.3150 -0.0850 0.3926 0.033 Uiso 1 1 calc R . .
C16 C 0.29926(5) 0.46721(17) 0.18844(11) 0.0243(3) Uani 1 1 d . . .
H16 H 0.2818 0.3664 0.1427 0.029 Uiso 1 1 calc R . .
C17 C 0.34091(5) 0.55202(19) 0.11265(11) 0.0259(3) Uani 1 1 d . . .
C18 C 0.38791(5) 0.4813(2) 0.07429(12) 0.0315(3) Uani 1 1 d . . .
H18 H 0.3991 0.3658 0.0985 0.038 Uiso 1 1 calc R . .
C19 C 0.41832(6) 0.5839(2) -0.00083(13) 0.0368(3) Uani 1 1 d . . .
H19 H 0.4509 0.5381 -0.0266 0.044 Uiso 1 1 calc R . .
C20 C 0.40181(6) 0.7511(2) -0.03827(13) 0.0377(3) Uani 1 1 d . . .
H20 H 0.4227 0.8172 -0.0908 0.045 Uiso 1 1 calc R . .
C21 C 0.35484(6) 0.8232(2) 0.00042(12) 0.0326(3) Uani 1 1 d . . .
H21 H 0.3435 0.9380 -0.0251 0.039 Uiso 1 1 calc R . .
C22 C 0.32491(5) 0.72319(18) 0.07733(11) 0.0264(3) Uani 1 1 d . . .
C23 C 0.27464(5) 0.76441(18) 0.13261(11) 0.0256(3) Uani 1 1 d . . .
C24 C 0.24395(6) 0.9176(2) 0.12723(12) 0.0305(3) Uani 1 1 d . . .
H24 H 0.2541 1.0168 0.0811 0.037 Uiso 1 1 calc R . .
C25 C 0.19798(6) 0.9220(2) 0.19104(13) 0.0347(3) Uani 1 1 d . . .
H25 H 0.1766 1.0255 0.1885 0.042 Uiso 1 1 calc R . .
C26 C 0.18305(6) 0.7769(2) 0.25835(13) 0.0364(3) Uani 1 1 d . . .
H26 H 0.1517 0.7829 0.3018 0.044 Uiso 1 1 calc R . .
C27 C 0.21355(6) 0.6223(2) 0.26283(13) 0.0311(3) Uani 1 1 d . . .
H27 H 0.2031 0.5228 0.3082 0.037 Uiso 1 1 calc R . .
C28 C 0.25953(5) 0.61718(18) 0.19960(12) 0.0255(3) Uani 1 1 d . . .

loop_
_atom_site_aniso_label
_atom_site_aniso_U_11
_atom_site_aniso_U_22
_atom_site_aniso_U_33
_atom_site_aniso_U_23
_atom_site_aniso_U_13
_atom_site_aniso_U_12
O1 0.0338(5) 0.0213(4) 0.0245(4) -0.0024(4) 0.0014(3) 0.0025(4)
N1 0.0250(5) 0.0254(5) 0.0227(5) 0.0023(4) 0.0029(4) 0.0026(4)
C1 0.0249(6) 0.0315(7) 0.0295(6) 0.0063(5) 0.0051(5) 0.0024(5)
C2 0.0237(6) 0.0234(6) 0.0237(6) 0.0009(5) 0.0016(4) 0.0013(5)
C3 0.0244(6) 0.0216(6) 0.0213(5) -0.0008(5) 0.0011(4) -0.0003(5)
C4 0.0216(5) 0.0255(6) 0.0208(5) 0.0043(5) -0.0006(4) 0.0013(5)
C5 0.0295(6) 0.0286(6) 0.0281(6) 0.0010(5) -0.0001(5) -0.0037(6)
C6 0.0294(7) 0.0428(8) 0.0346(7) 0.0055(7) 0.0005(5) -0.0100(6)
C7 0.0288(7) 0.0517(9) 0.0296(7) 0.0054(7) 0.0064(5) -0.0008(6)
C8 0.0327(7) 0.0390(8) 0.0266(6) -0.0017(6) 0.0044(5) 0.0052(6)
C9 0.0269(6) 0.0286(7) 0.0260(6) -0.0005(5) 0.0014(5) 0.0000(5)
C10 0.0273(6) 0.0225(6) 0.0212(5) -0.0012(4) 0.0056(5) 0.0018(5)
C11 0.0322(7) 0.0270(7) 0.0283(6) 0.0024(5) -0.0010(5) -0.0047(5)
C12 0.0406(8) 0.0307(7) 0.0292(7) 0.0056(6) -0.0039(6) -0.0006(6)
C13 0.0431(8) 0.0223(6) 0.0301(7) 0.0022(5) 0.0090(6) 0.0005(6)
C14 0.0317(6) 0.0232(7) 0.0378(7) -0.0043(6) 0.0089(5) -0.0036(5)
C15 0.0259(6) 0.0248(6) 0.0313(7) -0.0028(5) 0.0025(5) -0.0001(5)
C16 0.0247(6) 0.0260(6) 0.0223(5) 0.0012(5) 0.0021(4) 0.0025(5)
C17 0.0244(6) 0.0327(7) 0.0205(6) 0.0000(5) 0.0004(5) -0.0006(5)
C18 0.0279(6) 0.0417(8) 0.0250(6) -0.0003(6) 0.0018(5) 0.0042(6)
C19 0.0266(7) 0.0554(10) 0.0291(7) -0.0039(7) 0.0060(5) -0.0020(6)
C20 0.0346(7) 0.0497(9) 0.0293(7) -0.0002(6) 0.0053(5) -0.0142(7)
C21 0.0363(7) 0.0339(7) 0.0274(6) 0.0016(6) 0.0009(5) -0.0068(6)
C22 0.0264(6) 0.0306(7) 0.0218(6) -0.0024(5) -0.0017(5) -0.0033(5)
C23 0.0277(6) 0.0293(7) 0.0194(5) -0.0018(5) -0.0024(4) 0.0000(5)
C24 0.0374(7) 0.0287(7) 0.0247(6) 0.0006(5) -0.0030(5) 0.0038(6)
C25 0.0383(7) 0.0349(8) 0.0305(7) 0.0001(6) -0.0009(6) 0.0138(6)
C26 0.0314(7) 0.0465(9) 0.0318(7) -0.0002(6) 0.0061(5) 0.0133(6)
C27 0.0309(7) 0.0354(7) 0.0273(6) 0.0052(6) 0.0043(5) 0.0049(6)
C28 0.0252(6) 0.0281(6) 0.0228(6) -0.0008(5) -0.0007(5) 0.0037(5)

loop_
_atom_type_symbol
_atom_type_description
_atom_type_scat_dispersion_real
_atom_type_scat_dispersion_imag
_atom_type_scat_source
C C 0.0033 0.0016 'International Tables Vol C Tables 4.2.6.8 and 6.1.1.4'
H H 0.0000 0.0000 'International Tables Vol C Tables 4.2.6.8 and 6.1.1.4'
N N 0.0061 0.0033 'International Tables Vol C Tables 4.2.6.8 and 6.1.1.4'
O O 0.0106 0.0060 'International Tables Vol C Tables 4.2.6.8 and 6.1.1.4'

loop_
_geom_angle_atom_site_label_1
_geom_angle_atom_site_label_2
_geom_angle_atom_site_label_3
_geom_angle
_geom_angle_site_symmetry_1
_geom_angle_site_symmetry_3
_geom_angle_publ_flag
C16 N1 C2 116.75(10) . . ?
C16 N1 C1 114.57(10) . . ?
C2 N1 C1 60.22(8) . . ?
C2 C1 N1 59.53(8) . . ?
N1 C2 C1 60.25(8) . . ?
N1 C2 C3 114.01(10) . . ?
C1 C2 C3 120.85(11) . . ?
O1 C3 C10 106.44(9) . . ?
O1 C3 C2 108.80(10) . . ?
C10 C3 C2 112.14(10) . . ?
O1 C3 C4 110.85(10) . . ?
C10 C3 C4 110.60(10) . . ?
C2 C3 C4 108.03(9) . . ?
C5 C4 C9 119.12(12) . . ?
C5 C4 C3 121.55(12) . . ?
C9 C4 C3 119.28(11) . . ?
C4 C5 C6 120.00(13) . . ?
C7 C6 C5 120.69(14) . . ?
C6 C7 C8 119.65(13) . . ?
C7 C8 C9 120.30(14) . . ?
C8 C9 C4 120.23(13) . . ?
C15 C10 C11 118.97(12) . . ?
C15 C10 C3 123.31(11) . . ?
C11 C10 C3 117.72(11) . . ?
C12 C11 C10 120.50(13) . . ?
C13 C12 C11 120.12(13) . . ?
C14 C13 C12 119.85(13) . . ?
C13 C14 C15 120.28(13) . . ?
C10 C15 C14 120.28(12) . . ?
N1 C16 C28 111.78(10) . . ?
N1 C16 C17 113.21(10) . . ?
C28 C16 C17 102.13(11) . . ?
C18 C17 C22 120.36(13) . . ?
C18 C17 C16 129.42(13) . . ?
C22 C17 C16 110.18(11) . . ?
C17 C18 C19 118.46(14) . . ?
C20 C19 C18 121.17(14) . . ?
C19 C20 C21 120.64(14) . . ?
C22 C21 C20 118.50(14) . . ?
C21 C22 C17 120.84(13) . . ?
C21 C22 C23 130.55(13) . . ?
C17 C22 C23 108.60(12) . . ?
C24 C23 C28 120.94(12) . . ?
C24 C23 C22 130.40(13) . . ?
C28 C23 C22 108.66(11) . . ?
C23 C24 C25 118.40(13) . . ?
C26 C25 C24 120.89(13) . . ?
C25 C26 C27 120.77(13) . . ?
C28 C27 C26 118.63(13) . . ?
C27 C28 C23 120.36(12) . . ?
C27 C28 C16 129.37(12) . . ?
C23 C28 C16 110.27(11) . . ?

loop_
_geom_bond_atom_site_label_1
_geom_bond_atom_site_label_2
_geom_bond_distance
_geom_bond_site_symmetry_2
_geom_bond_publ_flag
O1 C3 1.4269(15) . ?
N1 C16 1.4704(16) . ?
N1 C2 1.4729(17) . ?
N1 C1 1.4837(17) . ?
C1 C2 1.4832(17) . ?
C2 C3 1.5314(17) . ?
C3 C10 1.5255(17) . ?
C3 C4 1.5363(16) . ?
C4 C5 1.3904(18) . ?
C4 C9 1.4000(18) . ?
C5 C6 1.3951(19) . ?
C6 C7 1.379(2) . ?
C7 C8 1.386(2) . ?
C8 C9 1.3899(19) . ?
C10 C15 1.3931(18) . ?
C10 C11 1.3969(19) . ?
C11 C12 1.390(2) . ?
C12 C13 1.386(2) . ?
C13 C14 1.384(2) . ?
C14 C15 1.394(2) . ?
C16 C28 1.5219(18) . ?
C16 C17 1.5239(18) . ?
C17 C18 1.3893(19) . ?
C17 C22 1.403(2) . ?
C18 C19 1.399(2) . ?
C19 C20 1.384(3) . ?
C20 C21 1.394(2) . ?
C21 C22 1.3932(19) . ?
C22 C23 1.4732(18) . ?
C23 C24 1.3907(19) . ?
C23 C28 1.4018(19) . ?
C24 C25 1.393(2) . ?
C25 C26 1.389(2) . ?
C26 C27 1.397(2) . ?
C27 C28 1.3902(18) . ?

loop_
_geom_hbond_atom_site_label_D
_geom_hbond_atom_site_label_H
_geom_hbond_atom_site_label_A
_geom_hbond_distance_DH
_geom_hbond_distance_HA
_geom_hbond_distance_DA
_geom_hbond_angle_DHA
_geom_hbond_site_symmetry_A
O1 H1 N1 0.84 2.17 2.6680(14) 117.5 .

loop_
_geom_torsion_atom_site_label_1
_geom_torsion_atom_site_label_2
_geom_torsion_atom_site_label_3
_geom_torsion_atom_site_label_4
_geom_torsion
_geom_torsion_site_symmetry_1
_geom_torsion_site_symmetry_2
_geom_torsion_site_symmetry_3
_geom_torsion_site_symmetry_4
_geom_torsion_publ_flag
C16 N1 C1 C2 107.98(12) . . . . ?
C16 N1 C2 C1 -104.36(12) . . . . ?
C16 N1 C2 C3 142.56(11) . . . . ?
C1 N1 C2 C3 -113.08(12) . . . . ?
N1 C1 C2 C3 101.80(13) . . . . ?
N1 C2 C3 O1 27.38(14) . . . . ?
C1 C2 C3 O1 -41.12(15) . . . . ?
N1 C2 C3 C10 144.84(11) . . . . ?
C1 C2 C3 C10 76.35(15) . . . . ?
N1 C2 C3 C4 -93.03(12) . . . . ?
C1 C2 C3 C4 -161.52(12) . . . . ?
O1 C3 C4 C5 -10.23(16) . . . . ?
C10 C3 C4 C5 -128.05(12) . . . . ?
C2 C3 C4 C5 108.88(13) . . . . ?
O1 C3 C4 C9 172.27(11) . . . . ?
C10 C3 C4 C9 54.45(14) . . . . ?
C2 C3 C4 C9 -68.62(14) . . . . ?
C9 C4 C5 C6 0.60(19) . . . . ?
C3 C4 C5 C6 -176.91(12) . . . . ?
C4 C5 C6 C7 0.3(2) . . . . ?
C5 C6 C7 C8 -0.5(2) . . . . ?
C6 C7 C8 C9 -0.1(2) . . . . ?
C7 C8 C9 C4 1.0(2) . . . . ?
C5 C4 C9 C8 -1.21(19) . . . . ?
C3 C4 C9 C8 176.35(12) . . . . ?
O1 C3 C10 C15 123.64(13) . . . . ?
C2 C3 C10 C15 4.77(16) . . . . ?
C4 C3 C10 C15 -115.88(13) . . . . ?
O1 C3 C10 C11 -56.42(14) . . . . ?
C2 C3 C10 C11 -175.29(11) . . . . ?
C4 C3 C10 C11 64.06(14) . . . . ?
C15 C10 C11 C12 -0.5(2) . . . . ?
C3 C10 C11 C12 179.53(12) . . . . ?
C10 C11 C12 C13 -0.3(2) . . . . ?
C11 C12 C13 C14 0.8(2) . . . . ?
C12 C13 C14 C15 -0.4(2) . . . . ?
C11 C10 C15 C14 0.89(19) . . . . ?
C3 C10 C15 C14 -179.17(12) . . . . ?
C13 C14 C15 C10 -0.42(19) . . . . ?
C2 N1 C16 C28 150.39(11) . . . . ?
C1 N1 C16 C28 82.79(14) . . . . ?
C2 N1 C16 C17 -94.93(13) . . . . ?
C1 N1 C16 C17 -162.52(11) . . . . ?
N1 C16 C17 C18 58.19(18) . . . . ?
C28 C16 C17 C18 178.54(13) . . . . ?
N1 C16 C17 C22 -124.39(11) . . . . ?
C28 C16 C17 C22 -4.05(13) . . . . ?
C22 C17 C18 C19 -0.60(19) . . . . ?
C16 C17 C18 C19 176.59(13) . . . . ?
C17 C18 C19 C20 -1.1(2) . . . . ?
C18 C19 C20 C21 1.5(2) . . . . ?
C19 C20 C21 C22 -0.1(2) . . . . ?
C20 C21 C22 C17 -1.60(19) . . . . ?
C20 C21 C22 C23 179.57(13) . . . . ?
C18 C17 C22 C21 1.97(19) . . . . ?
C16 C17 C22 C21 -175.71(11) . . . . ?
C18 C17 C22 C23 -178.97(11) . . . . ?
C16 C17 C22 C23 3.35(14) . . . . ?
C21 C22 C23 C24 -2.8(2) . . . . ?
C17 C22 C23 C24 178.29(13) . . . . ?
C21 C22 C23 C28 177.82(13) . . . . ?
C17 C22 C23 C28 -1.12(14) . . . . ?
C28 C23 C24 C25 0.60(19) . . . . ?
C22 C23 C24 C25 -178.76(13) . . . . ?
C23 C24 C25 C26 -0.1(2) . . . . ?
C24 C25 C26 C27 -0.6(2) . . . . ?
C25 C26 C27 C28 0.7(2) . . . . ?
C26 C27 C28 C23 -0.2(2) . . . . ?
C26 C27 C28 C16 -179.50(13) . . . . ?
C24 C23 C28 C27 -0.46(19) . . . . ?
C22 C23 C28 C27 179.02(12) . . . . ?
C24 C23 C28 C16 178.96(11) . . . . ?
C22 C23 C28 C16 -1.55(14) . . . . ?
N1 C16 C28 C27 -55.96(18) . . . . ?
C17 C16 C28 C27 -177.30(13) . . . . ?
N1 C16 C28 C23 124.68(12) . . . . ?
C17 C16 C28 C23 3.35(13) . . . . ?

loop_
_cod_related_entry_id
_cod_related_entry_database
_cod_related_entry_code
1 ChemSpider 9189797
